data_1513849
loop_
_publ_author_name
'Tulchinsky, Yuri'
'Kozuch, Sebastian'
'Saha, Prasenjit'
'Botoshansky, Mark'
'Shimon, Linda J. W.'
'Gandelman, Mark'

_publ_section_title
;
 Cation--cation bonding in nitrenium metal complexes
;
_journal_issue 4
_journal_name_full 'Chemical Science'
_journal_page_first 1305
_journal_paper_doi 10.1039/c3sc53083c
_journal_volume 5
_journal_year 2014
_chemical_formula_moiety 'C34 H36 Cl N3 P2 Pt, 2(C F3 O3 S), 2(C H2 Cl2)'
_chemical_formula_sum 'C38 H40 Cl5 F6 N3 O6 P2 Pt S2'
_chemical_formula_weight 1247.14
_chemical_name_systematic
; 
 ? 
;
_space_group_IT_number 15
_symmetry_cell_setting monoclinic
_symmetry_space_group_name_Hall '-C 2yc'
_symmetry_space_group_name_H-M 'C 1 2/c 1'
_atom_sites_solution_hydrogens geom
_atom_sites_solution_primary direct
_atom_sites_solution_secondary difmap
_audit_creation_method SHELXL-97
_cell_angle_alpha 90.00
_cell_angle_beta 120.7260(10)
_cell_angle_gamma 90.00
_cell_formula_units_Z 4
_cell_length_a 26.8737(3)
_cell_length_b 12.5922(2)
_cell_length_c 16.04680(10)
_cell_measurement_reflns_used 44905
_cell_measurement_temperature 120(2)
_cell_measurement_theta_max 27.48
_cell_measurement_theta_min 2.55
_cell_volume 4667.93(11)
_computing_cell_refinement HKL
_computing_data_collection 'Collect package (Bruker Nonius)'
_computing_data_reduction HKL
_computing_structure_refinement 'SHELXL-97 (Sheldrick, 1997)'
_computing_structure_solution 'SHELXS-97 (Sheldrick, 1990)'
_diffrn_ambient_temperature 120(2)
_diffrn_measured_fraction_theta_full 0.998
_diffrn_measured_fraction_theta_max 0.998
_diffrn_measurement_device_type 'Nonius KappaCCD'
_diffrn_measurement_method 'phi and omega scans'
_diffrn_radiation_monochromator graphite
_diffrn_radiation_source 'fine-focus sealed tube'
_diffrn_radiation_type MoK\a
_diffrn_radiation_wavelength 0.71073
_diffrn_reflns_av_R_equivalents 0.0560
_diffrn_reflns_av_sigmaI/netI 0.0328
_diffrn_reflns_limit_h_max 34
_diffrn_reflns_limit_h_min -34
_diffrn_reflns_limit_k_max 0
_diffrn_reflns_limit_k_min -16
_diffrn_reflns_limit_l_max 20
_diffrn_reflns_limit_l_min -20
_diffrn_reflns_number 44905
_diffrn_reflns_theta_full 27.46
_diffrn_reflns_theta_max 27.46
_diffrn_reflns_theta_min 3.08
_exptl_absorpt_coefficient_mu 3.522
_exptl_absorpt_correction_T_max 0.7659
_exptl_absorpt_correction_T_min 0.3720
_exptl_absorpt_correction_type analytical
_exptl_absorpt_process_details 'Numabs, Hitashi 1999'
_exptl_crystal_colour colourless
_exptl_crystal_density_diffrn 1.775
_exptl_crystal_density_method 'not measured'
_exptl_crystal_description plate
_exptl_crystal_F_000 2464
_exptl_crystal_size_max 0.35
_exptl_crystal_size_mid 0.20
_exptl_crystal_size_min 0.08
_refine_diff_density_max 3.063
_refine_diff_density_min -1.784
_refine_diff_density_rms 0.122
_refine_ls_extinction_method none
_refine_ls_goodness_of_fit_ref 1.067
_refine_ls_hydrogen_treatment constr
_refine_ls_matrix_type full
_refine_ls_number_parameters 286
_refine_ls_number_reflns 5338
_refine_ls_number_restraints 0
_refine_ls_restrained_S_all 1.067
_refine_ls_R_factor_all 0.0330
_refine_ls_R_factor_gt 0.0299
_refine_ls_shift/su_max 0.001
_refine_ls_shift/su_mean 0.000
_refine_ls_structure_factor_coef Fsqd
_refine_ls_weighting_details 'calc w=1/[\s^2^(Fo^2^)+(0.0493P)^2^+7.8971P] where P=(Fo^2^+2Fc^2^)/3'
_refine_ls_weighting_scheme calc
_refine_ls_wR_factor_gt 0.0770
_refine_ls_wR_factor_ref 0.0788
_reflns_number_gt 4985
_reflns_number_total 5338
_reflns_threshold_expression >2sigma(I)
_cod_data_source_file c3sc53083c.txt
_cod_data_source_block mg13
_cod_original_cell_volume 4667.93(12)
_cod_original_sg_symbol_H-M C2/c
_cod_database_code 1513849

loop_
_symmetry_equiv_pos_as_xyz
'x, y, z'
'-x, y, -z+1/2'
'x+1/2, y+1/2, z'
'-x+1/2, y+1/2, -z+1/2'
'-x, -y, -z'
'x, -y, z-1/2'
'-x+1/2, -y+1/2, -z'
'x+1/2, -y+1/2, z-1/2'

loop_
_atom_site_label
_atom_site_type_symbol
_atom_site_fract_x
_atom_site_fract_y
_atom_site_fract_z
_atom_site_U_iso_or_equiv
_atom_site_adp_type
_atom_site_occupancy
_atom_site_symmetry_multiplicity
_atom_site_calc_flag
_atom_site_refinement_flags
Pt1 Pt 0.0000 0.272494(11) 0.2500 0.01216(7) Uani 1 2 d S
Cl1 Cl 0.0000 0.45393(8) 0.2500 0.0173(2) Uani 1 2 d S
P1 P 0.08919(3) 0.28065(6) 0.39287(6) 0.01304(16) Uani 1 1 d .
N1 N 0.02669(10) 0.04529(19) 0.32632(17) 0.0135(5) Uani 1 1 d .
N2 N 0.0000 0.1086(3) 0.2500 0.0126(7) Uani 1 2 d S
C1 C 0.14735(12) 0.3470(3) 0.3876(2) 0.0170(6) Uani 1 1 d .
C2 C 0.15798(14) 0.4546(3) 0.4116(2) 0.0229(7) Uani 1 1 d .
H2 H 0.1342 0.4930 0.4290 0.028 Uiso 1 1 calc R
C3 C 0.20331(14) 0.5055(3) 0.4099(3) 0.0273(7) Uani 1 1 d .
H3 H 0.2103 0.5788 0.4257 0.033 Uiso 1 1 calc R
C4 C 0.23844(14) 0.4497(3) 0.3854(2) 0.0266(7) Uani 1 1 d .
H4 H 0.2700 0.4843 0.3858 0.032 Uiso 1 1 calc R
C5 C 0.22759(14) 0.3438(3) 0.3604(3) 0.0273(7) Uani 1 1 d .
H5 H 0.2514 0.3061 0.3427 0.033 Uiso 1 1 calc R
C6 C 0.18200(15) 0.2916(3) 0.3608(3) 0.0243(7) Uani 1 1 d .
H6 H 0.1746 0.2189 0.3430 0.029 Uiso 1 1 calc R
C7 C 0.08836(13) 0.3400(2) 0.4952(2) 0.0172(6) Uani 1 1 d .
C8 C 0.03748(15) 0.3612(3) 0.4939(2) 0.0247(7) Uani 1 1 d .
H8 H 0.0013 0.3512 0.4359 0.030 Uiso 1 1 calc R
C9 C 0.03919(16) 0.3970(3) 0.5772(3) 0.0301(8) Uani 1 1 d .
H9 H 0.0041 0.4118 0.5758 0.036 Uiso 1 1 calc R
C10 C 0.09173(18) 0.4111(3) 0.6621(3) 0.0304(8) Uani 1 1 d .
H10 H 0.0927 0.4351 0.7191 0.036 Uiso 1 1 calc R
C11 C 0.14237(17) 0.3905(3) 0.6641(3) 0.0319(8) Uani 1 1 d .
H11 H 0.1784 0.4003 0.7225 0.038 Uiso 1 1 calc R
C12 C 0.14129(15) 0.3554(3) 0.5812(2) 0.0249(7) Uani 1 1 d .
H12 H 0.1765 0.3418 0.5828 0.030 Uiso 1 1 calc R
C13 C 0.11345(13) 0.1466(2) 0.4378(2) 0.0183(6) Uani 1 1 d .
H13A H 0.1292 0.1122 0.4007 0.022 Uiso 1 1 calc R
H13B H 0.1443 0.1487 0.5070 0.022 Uiso 1 1 calc R
C14 C 0.06131(13) 0.0842(3) 0.4257(2) 0.0181(6) Uani 1 1 d .
H14A H 0.0748 0.0235 0.4713 0.022 Uiso 1 1 calc R
H14B H 0.0373 0.1306 0.4410 0.022 Uiso 1 1 calc R
C15 C 0.01764(12) -0.0577(2) 0.3000(2) 0.0156(6) Uani 1 1 d .
C16 C 0.04013(14) -0.1539(2) 0.3614(2) 0.0195(6) Uani 1 1 d .
H16A H 0.0194 -0.1656 0.3968 0.023 Uiso 1 1 calc R
H16B H 0.0819 -0.1455 0.4094 0.023 Uiso 1 1 calc R
C17 C 0.03053(17) -0.2486(3) 0.2942(3) 0.0259(8) Uani 1 1 d .
H17A H 0.0590 -0.2453 0.2726 0.031 Uiso 1 1 calc R
H17B H 0.0370 -0.3156 0.3306 0.031 Uiso 1 1 calc R
S1 S 0.38641(3) 0.50717(7) 0.32245(6) 0.02190(17) Uani 1 1 d .
F1 F 0.31097(12) 0.3530(2) 0.2510(2) 0.0576(7) Uani 1 1 d .
F2 F 0.34402(12) 0.4020(3) 0.15983(19) 0.0605(8) Uani 1 1 d .
F3 F 0.28213(10) 0.4983(2) 0.17070(18) 0.0526(7) Uani 1 1 d .
O1 O 0.43062(11) 0.4278(2) 0.37046(19) 0.0372(7) Uani 1 1 d .
O2 O 0.35988(11) 0.5415(2) 0.37594(18) 0.0308(6) Uani 1 1 d .
O3 O 0.40005(11) 0.5901(2) 0.27563(19) 0.0352(6) Uani 1 1 d .
C18 C 0.32780(17) 0.4367(3) 0.2208(3) 0.0341(8) Uani 1 1 d .
Cl3 Cl 0.10749(5) 0.34507(11) 0.05662(10) 0.0577(3) Uani 1 1 d .
Cl2 Cl 0.19678(5) 0.24107(9) 0.03500(9) 0.0400(2) Uani 1 1 d .
C19 C 0.17452(19) 0.2802(3) 0.1171(3) 0.0335(9) Uani 1 1 d .
H19A H 0.1716 0.2168 0.1508 0.040 Uiso 1 1 calc R
H19B H 0.2039 0.3283 0.1666 0.040 Uiso 1 1 calc R

loop_
_atom_site_aniso_label
_atom_site_aniso_U_11
_atom_site_aniso_U_22
_atom_site_aniso_U_33
_atom_site_aniso_U_23
_atom_site_aniso_U_13
_atom_site_aniso_U_12
Pt1 0.01292(9) 0.01393(10) 0.01051(10) 0.000 0.00661(7) 0.000
Cl1 0.0196(5) 0.0133(4) 0.0178(5) 0.000 0.0088(4) 0.000
P1 0.0125(4) 0.0165(4) 0.0099(4) -0.0022(3) 0.0056(3) -0.0005(3)
N1 0.0163(11) 0.0154(11) 0.0081(11) 0.0024(10) 0.0056(9) 0.0023(10)
N2 0.0154(16) 0.0197(17) 0.0032(15) 0.000 0.0052(13) 0.000
C1 0.0137(13) 0.0253(15) 0.0093(14) -0.0002(12) 0.0040(11) -0.0009(12)
C2 0.0219(15) 0.0273(16) 0.0221(17) -0.0016(14) 0.0130(13) -0.0010(13)
C3 0.0260(17) 0.0267(17) 0.0261(18) -0.0008(15) 0.0112(14) -0.0080(14)
C4 0.0158(14) 0.042(2) 0.0183(16) 0.0075(15) 0.0064(13) -0.0039(14)
C5 0.0211(16) 0.041(2) 0.0244(18) 0.0031(16) 0.0150(14) 0.0045(15)
C6 0.0248(17) 0.0292(16) 0.0239(18) -0.0040(14) 0.0159(15) -0.0007(14)
C7 0.0231(15) 0.0169(13) 0.0131(14) 0.0005(12) 0.0102(12) 0.0023(12)
C8 0.0256(16) 0.0310(17) 0.0216(17) -0.0021(14) 0.0151(14) -0.0019(14)
C9 0.0366(19) 0.0324(18) 0.034(2) -0.0028(16) 0.0270(17) 0.0014(16)
C10 0.053(2) 0.0259(17) 0.0208(18) -0.0011(15) 0.0249(17) 0.0036(17)
C11 0.038(2) 0.0356(19) 0.0165(17) -0.0055(16) 0.0101(15) 0.0020(17)
C12 0.0238(16) 0.0307(18) 0.0176(16) -0.0026(14) 0.0085(14) 0.0035(14)
C13 0.0185(15) 0.0204(15) 0.0136(15) -0.0020(12) 0.0064(12) 0.0011(12)
C14 0.0242(15) 0.0196(14) 0.0088(13) 0.0006(12) 0.0072(12) -0.0003(12)
C15 0.0171(14) 0.0138(13) 0.0170(15) 0.0003(12) 0.0095(12) 0.0007(11)
C16 0.0232(15) 0.0153(14) 0.0192(16) 0.0033(13) 0.0102(13) 0.0035(12)
C17 0.036(2) 0.0182(14) 0.025(2) 0.0034(15) 0.0160(17) 0.0039(15)
S1 0.0199(4) 0.0328(4) 0.0165(4) 0.0059(3) 0.0118(3) 0.0030(3)
F1 0.0592(17) 0.0500(16) 0.0654(19) -0.0037(14) 0.0331(15) -0.0231(14)
F2 0.0596(16) 0.087(2) 0.0415(15) -0.0280(16) 0.0308(13) -0.0107(16)
F3 0.0287(12) 0.0750(19) 0.0354(14) 0.0040(14) 0.0028(10) 0.0052(12)
O1 0.0319(13) 0.0552(18) 0.0299(14) 0.0148(13) 0.0196(12) 0.0187(13)
O2 0.0319(13) 0.0421(15) 0.0260(13) 0.0028(12) 0.0204(11) 0.0083(12)
O3 0.0356(14) 0.0446(16) 0.0301(14) 0.0087(13) 0.0202(12) -0.0088(12)
C18 0.0336(19) 0.045(2) 0.0274(19) -0.0037(17) 0.0181(16) -0.0050(17)
Cl3 0.0485(6) 0.0625(7) 0.0642(8) -0.0078(6) 0.0303(6) 0.0189(6)
Cl2 0.0376(6) 0.0454(5) 0.0469(7) -0.0059(5) 0.0289(5) 0.0009(4)
C19 0.031(2) 0.043(2) 0.029(2) -0.0024(16) 0.0168(18) -0.0010(16)

loop_
_atom_type_symbol
_atom_type_description
_atom_type_scat_dispersion_real
_atom_type_scat_dispersion_imag
_atom_type_scat_source
C C 0.0033 0.0016 'International Tables Vol C Tables 4.2.6.8 and 6.1.1.4'
H H 0.0000 0.0000 'International Tables Vol C Tables 4.2.6.8 and 6.1.1.4'
Cl Cl 0.1484 0.1585 'International Tables Vol C Tables 4.2.6.8 and 6.1.1.4'
F F 0.0171 0.0103 'International Tables Vol C Tables 4.2.6.8 and 6.1.1.4'
N N 0.0061 0.0033 'International Tables Vol C Tables 4.2.6.8 and 6.1.1.4'
O O 0.0106 0.0060 'International Tables Vol C Tables 4.2.6.8 and 6.1.1.4'
P P 0.1023 0.0942 'International Tables Vol C Tables 4.2.6.8 and 6.1.1.4'
Pt Pt -1.7033 8.3905 'International Tables Vol C Tables 4.2.6.8 and 6.1.1.4'
S S 0.1246 0.1234 'International Tables Vol C Tables 4.2.6.8 and 6.1.1.4'

loop_
_geom_angle_atom_site_label_1
_geom_angle_atom_site_label_2
_geom_angle_atom_site_label_3
_geom_angle
_geom_angle_site_symmetry_1
_geom_angle_site_symmetry_3
N2 Pt1 Cl1 180.0 . .
N2 Pt1 P1 92.535(18) . .
Cl1 Pt1 P1 87.465(18) . .
N2 Pt1 P1 92.535(18) . 2
Cl1 Pt1 P1 87.465(18) . 2
P1 Pt1 P1 174.93(4) . 2
C1 P1 C7 105.21(14) . .
C1 P1 C13 107.64(14) . .
C7 P1 C13 100.98(14) . .
C1 P1 Pt1 117.00(10) . .
C7 P1 Pt1 115.33(10) . .
C13 P1 Pt1 109.28(10) . .
N2 N1 C15 111.3(2) . .
N2 N1 C14 123.4(2) . .
C15 N1 C14 125.3(2) . .
N1 N2 N1 106.0(3) . 2
N1 N2 Pt1 127.01(17) . .
N1 N2 Pt1 127.01(17) 2 .
C6 C1 C2 119.6(3) . .
C6 C1 P1 120.8(3) . .
C2 C1 P1 119.6(2) . .
C3 C2 C1 120.0(3) . .
C3 C2 H2 120.0 . .
C1 C2 H2 120.0 . .
C4 C3 C2 120.2(3) . .
C4 C3 H3 119.9 . .
C2 C3 H3 119.9 . .
C5 C4 C3 119.9(3) . .
C5 C4 H4 120.0 . .
C3 C4 H4 120.0 . .
C4 C5 C6 120.7(3) . .
C4 C5 H5 119.7 . .
C6 C5 H5 119.7 . .
C5 C6 C1 119.5(3) . .
C5 C6 H6 120.2 . .
C1 C6 H6 120.2 . .
C8 C7 C12 119.2(3) . .
C8 C7 P1 122.3(2) . .
C12 C7 P1 118.2(2) . .
C7 C8 C9 120.1(3) . .
C7 C8 H8 120.0 . .
C9 C8 H8 120.0 . .
C10 C9 C8 120.3(3) . .
C10 C9 H9 119.8 . .
C8 C9 H9 119.8 . .
C11 C10 C9 120.0(3) . .
C11 C10 H10 120.0 . .
C9 C10 H10 120.0 . .
C10 C11 C12 120.3(3) . .
C10 C11 H11 119.9 . .
C12 C11 H11 119.9 . .
C11 C12 C7 120.1(3) . .
C11 C12 H12 119.9 . .
C7 C12 H12 119.9 . .
C14 C13 P1 107.8(2) . .
C14 C13 H13A 110.1 . .
P1 C13 H13A 110.1 . .
C14 C13 H13B 110.1 . .
P1 C13 H13B 110.1 . .
H13A C13 H13B 108.5 . .
N1 C14 C13 110.1(2) . .
N1 C14 H14A 109.7 . .
C13 C14 H14A 109.7 . .
N1 C14 H14B 109.7 . .
C13 C14 H14B 109.7 . .
H14A C14 H14B 108.2 . .
N1 C15 C15 105.67(16) . 2
N1 C15 C16 129.2(3) . .
C15 C15 C16 125.14(17) 2 .
C15 C16 C17 107.6(3) . .
C15 C16 H16A 110.2 . .
C17 C16 H16A 110.2 . .
C15 C16 H16B 110.2 . .
C17 C16 H16B 110.2 . .
H16A C16 H16B 108.5 . .
C17 C17 C16 111.6(3) 2 .
C17 C17 H17A 109.3 2 .
C16 C17 H17A 109.3 . .
C17 C17 H17B 109.3 2 .
C16 C17 H17B 109.3 . .
H17A C17 H17B 108.0 . .
O2 S1 O1 114.59(15) . .
O2 S1 O3 115.51(17) . .
O1 S1 O3 115.00(16) . .
O2 S1 C18 102.50(16) . .
O1 S1 C18 103.98(19) . .
O3 S1 C18 102.76(17) . .
F3 C18 F2 107.2(3) . .
F3 C18 F1 107.7(3) . .
F2 C18 F1 107.9(4) . .
F3 C18 S1 111.6(3) . .
F2 C18 S1 111.1(3) . .
F1 C18 S1 111.1(3) . .
Cl3 C19 Cl2 111.1(2) . .
Cl3 C19 H19A 109.4 . .
Cl2 C19 H19A 109.4 . .
Cl3 C19 H19B 109.4 . .
Cl2 C19 H19B 109.4 . .
H19A C19 H19B 108.0 . .

loop_
_geom_bond_atom_site_label_1
_geom_bond_atom_site_label_2
_geom_bond_distance
_geom_bond_site_symmetry_2
Pt1 N2 2.064(4) .
Pt1 Cl1 2.2847(10) .
Pt1 P1 2.3230(8) .
Pt1 P1 2.3230(8) 2
P1 C1 1.812(3) .
P1 C7 1.815(3) .
P1 C13 1.821(3) .
N1 N2 1.323(3) .
N1 C15 1.347(4) .
N1 C14 1.460(4) .
N2 N1 1.323(3) 2
C1 C6 1.395(4) .
C1 C2 1.398(5) .
C2 C3 1.388(5) .
C2 H2 0.9500 .
C3 C4 1.386(5) .
C3 H3 0.9500 .
C4 C5 1.379(6) .
C4 H4 0.9500 .
C5 C6 1.394(5) .
C5 H5 0.9500 .
C6 H6 0.9500 .
C7 C8 1.382(5) .
C7 C12 1.400(4) .
C8 C9 1.389(5) .
C8 H8 0.9500 .
C9 C10 1.385(5) .
C9 H9 0.9500 .
C10 C11 1.370(5) .
C10 H10 0.9500 .
C11 C12 1.388(5) .
C11 H11 0.9500 .
C12 H12 0.9500 .
C13 C14 1.529(4) .
C13 H13A 0.9900 .
C13 H13B 0.9900 .
C14 H14A 0.9900 .
C14 H14B 0.9900 .
C15 C15 1.386(6) 2
C15 C16 1.482(4) .
C16 C17 1.539(5) .
C16 H16A 0.9900 .
C16 H16B 0.9900 .
C17 C17 1.525(8) 2
C17 H17A 0.9900 .
C17 H17B 0.9900 .
S1 O2 1.434(2) .
S1 O1 1.438(3) .
S1 O3 1.439(3) .
S1 C18 1.817(4) .
F1 C18 1.332(5) .
F2 C18 1.332(4) .
F3 C18 1.322(5) .
Cl3 C19 1.751(4) .
Cl2 C19 1.772(4) .
C19 H19A 0.9900 .
C19 H19B 0.9900 .

loop_
_geom_torsion_atom_site_label_1
_geom_torsion_atom_site_label_2
_geom_torsion_atom_site_label_3
_geom_torsion_atom_site_label_4
_geom_torsion
_geom_torsion_site_symmetry_1
_geom_torsion_site_symmetry_4
N2 Pt1 P1 C1 119.68(12) . .
Cl1 Pt1 P1 C1 -60.32(12) . .
N2 Pt1 P1 C7 -115.78(11) . .
Cl1 Pt1 P1 C7 64.22(11) . .
N2 Pt1 P1 C13 -2.89(11) . .
Cl1 Pt1 P1 C13 177.11(11) . .
C15 N1 N2 N1 0.18(15) . 2
C14 N1 N2 N1 -179.8(3) . 2
C15 N1 N2 Pt1 -179.82(15) . .
C14 N1 N2 Pt1 0.2(3) . .
P1 Pt1 N2 N1 26.89(13) . .
P1 Pt1 N2 N1 -153.11(13) 2 .
P1 Pt1 N2 N1 -153.11(13) . 2
P1 Pt1 N2 N1 26.89(13) 2 2
C7 P1 C1 C6 143.8(3) . .
C13 P1 C1 C6 36.7(3) . .
Pt1 P1 C1 C6 -86.7(3) . .
C7 P1 C1 C2 -35.6(3) . .
C13 P1 C1 C2 -142.7(3) . .
Pt1 P1 C1 C2 93.9(3) . .
C6 C1 C2 C3 -0.9(5) . .
P1 C1 C2 C3 178.5(3) . .
C1 C2 C3 C4 -0.6(5) . .
C2 C3 C4 C5 1.5(5) . .
C3 C4 C5 C6 -0.9(5) . .
C4 C5 C6 C1 -0.5(5) . .
C2 C1 C6 C5 1.4(5) . .
P1 C1 C6 C5 -178.0(3) . .
C1 P1 C7 C8 141.7(3) . .
C13 P1 C7 C8 -106.4(3) . .
Pt1 P1 C7 C8 11.2(3) . .
C1 P1 C7 C12 -44.3(3) . .
C13 P1 C7 C12 67.6(3) . .
Pt1 P1 C7 C12 -174.8(2) . .
C12 C7 C8 C9 -0.2(5) . .
P1 C7 C8 C9 173.7(3) . .
C7 C8 C9 C10 -0.4(5) . .
C8 C9 C10 C11 0.5(6) . .
C9 C10 C11 C12 0.0(6) . .
C10 C11 C12 C7 -0.5(6) . .
C8 C7 C12 C11 0.6(5) . .
P1 C7 C12 C11 -173.5(3) . .
C1 P1 C13 C14 -170.2(2) . .
C7 P1 C13 C14 79.8(2) . .
Pt1 P1 C13 C14 -42.2(2) . .
N2 N1 C14 C13 -63.4(3) . .
C15 N1 C14 C13 116.6(3) . .
P1 C13 C14 N1 81.9(3) . .
N2 N1 C15 C15 -0.4(4) . 2
C14 N1 C15 C15 179.6(3) . 2
N2 N1 C15 C16 178.7(3) . .
C14 N1 C15 C16 -1.3(5) . .
N1 C15 C16 C17 -165.0(3) . .
C15 C15 C16 C17 14.0(5) 2 .
C15 C16 C17 C17 -46.6(4) . 2
O2 S1 C18 F3 57.8(3) . .
O1 S1 C18 F3 177.4(3) . .
O3 S1 C18 F3 -62.4(3) . .
O2 S1 C18 F2 177.5(3) . .
O1 S1 C18 F2 -62.9(3) . .
O3 S1 C18 F2 57.3(3) . .
O2 S1 C18 F1 -62.4(3) . .
O1 S1 C18 F1 57.2(3) . .
O3 S1 C18 F1 177.4(3) . .
